data_1555616
loop_
_publ_author_name
'Rao, M. Rajeswara'
'Johnson, Shea'
'Perepichka, Dmitrii F.'

_publ_section_title
;
 Aromatization of Benzannulated Perylene-3,9-diones: Unexpected
 Photophysical Properties and Reactivity.
;
_journal_issue 15
_journal_name_full 'Organic letters'
_journal_page_first 3574
_journal_page_last 3577
_journal_paper_doi 10.1021/acs.orglett.6b01559
_journal_volume 18
_journal_year 2016
_chemical_absolute_configuration unk
_chemical_formula_moiety 'C49 H25 F9'
_chemical_formula_sum 'C49 H25 F9'
_chemical_formula_weight 784.69
_space_group_crystal_system orthorhombic
_space_group_IT_number 19
_space_group_name_Hall 'P 2ac 2ab'
_space_group_name_H-M_alt 'P 21 21 21'
_atom_sites_solution_hydrogens geom
_atom_sites_solution_primary direct
_audit_creation_date 2014-08-19
_audit_creation_method
;
Olex2 1.2
(compiled 2014.07.22 svn.r2960 for OlexSys, GUI svn.r4862)
;
_cell_angle_alpha 90
_cell_angle_beta 90
_cell_angle_gamma 90
_cell_formula_units_Z 4
_cell_length_a 9.7462(4)
_cell_length_b 17.2319(7)
_cell_length_c 23.8323(10)
_cell_measurement_reflns_used 9887
_cell_measurement_temperature 100
_cell_measurement_theta_max 66.444
_cell_measurement_theta_min 2.754
_cell_volume 4002.5(3)
_computing_cell_refinement 'SAINT v8.34A (Bruker, 2013)'
_computing_data_collection
;
APEX 2 (2013) Bruker AXS Inc., Madison, WI 53719-1173.
;
_computing_data_reduction 'SAINT v8.34A (Bruker, 2013)'
_computing_molecular_graphics 'Olex2 (Dolomanov et al., 2009)'
_computing_publication_material 'Olex2 (Dolomanov et al., 2009)'
_computing_structure_refinement 'XL (Sheldrick, 2008)'
_computing_structure_solution 'XT (Sheldrick, 2008)'
_diffrn_ambient_temperature 100
_diffrn_detector 'CMOS Area detector'
_diffrn_detector_area_resol_mean 10.24
_diffrn_detector_type 'Bruker Photon 100 CMOS Detector'
_diffrn_measured_fraction_theta_full 1.000
_diffrn_measured_fraction_theta_max 0.988
_diffrn_measurement_device 'k-geometry diffractometer'
_diffrn_measurement_device_type 'Bruker Venture Metaljet'
_diffrn_measurement_method '\w and \f scans'
_diffrn_radiation_collimation 'Focusing mirrors'
_diffrn_radiation_monochromator 'Helios MX Mirror Optics'
_diffrn_radiation_probe x-ray
_diffrn_radiation_type GaK\a
_diffrn_radiation_wavelength 1.34139
_diffrn_reflns_av_R_equivalents 0.0703
_diffrn_reflns_av_unetI/netI 0.0481
_diffrn_reflns_Laue_measured_fraction_full 1.000
_diffrn_reflns_Laue_measured_fraction_max 0.988
_diffrn_reflns_limit_h_max 13
_diffrn_reflns_limit_h_min -11
_diffrn_reflns_limit_k_max 23
_diffrn_reflns_limit_k_min -20
_diffrn_reflns_limit_l_max 32
_diffrn_reflns_limit_l_min -30
_diffrn_reflns_number 62154
_diffrn_reflns_point_group_measured_fraction_full 1.000
_diffrn_reflns_point_group_measured_fraction_max 0.988
_diffrn_reflns_theta_full 53.594
_diffrn_reflns_theta_max 67.525
_diffrn_reflns_theta_min 2.753
_diffrn_source 'Metal Jet'
_diffrn_source_target Ga
_diffrn_source_type 'Gallium Liquid Metal Jet Source'
_exptl_absorpt_coefficient_mu 0.570
_exptl_absorpt_correction_T_max 0.7530
_exptl_absorpt_correction_T_min 0.6042
_exptl_absorpt_correction_type multi-scan
_exptl_absorpt_process_details
;
SADABS-2014/2 (Bruker,2014) was used for absorption correction.
wR2(int) was 0.1162 before and 0.0828 after correction.
The Ratio of minimum to maximum transmission is 0.8024.
The \l/2 correction factor is 0.00150.
;
_exptl_crystal_colour purple
_exptl_crystal_colour_primary purple
_exptl_crystal_density_diffrn 1.302
_exptl_crystal_description block
_exptl_crystal_F_000 1600
_exptl_crystal_size_max 0.2
_exptl_crystal_size_mid 0.02
_exptl_crystal_size_min 0.02
_refine_diff_density_max 0.321
_refine_diff_density_min -0.296
_refine_diff_density_rms 0.048
_refine_ls_abs_structure_details
;
 Refined as an inversion twin.
;
_refine_ls_abs_structure_Flack 0.5(2)
_refine_ls_extinction_method none
_refine_ls_goodness_of_fit_ref 1.065
_refine_ls_hydrogen_treatment constr
_refine_ls_matrix_type full
_refine_ls_number_parameters 542
_refine_ls_number_reflns 10752
_refine_ls_number_restraints 131
_refine_ls_restrained_S_all 1.093
_refine_ls_R_factor_all 0.0678
_refine_ls_R_factor_gt 0.0528
_refine_ls_shift/su_max 0.001
_refine_ls_shift/su_mean 0.000
_refine_ls_structure_factor_coef Fsqd
_refine_ls_weighting_details 'w=1/[\s^2^(Fo^2^)+(0.0784P)^2^+0.6084P] where P=(Fo^2^+2Fc^2^)/3'
_refine_ls_weighting_scheme calc
_refine_ls_wR_factor_gt 0.1382
_refine_ls_wR_factor_ref 0.1454
_reflns_Friedel_coverage 0.806
_reflns_Friedel_fraction_full 1.000
_reflns_Friedel_fraction_max 0.988
_reflns_number_gt 8665
_reflns_number_total 10752
_reflns_threshold_expression 'I > 2\s(I)'
_cod_data_source_file ol6b01559_si_002.cif
_cod_data_source_block pere57
_cod_depositor_comments
;
The following automatic conversions were performed:

data item '_diffrn_radiation_probe' value 'X-ray' was changed to
'x-ray' in accordance with the
/home/saulius/struct/COD-crude-data/automatic-downloads/DataCite-retrospective/ACS/depositions/lib/dictionaries/cif_core.dic
dictionary named 'cif_core.dic' version 2.4.2 last updated on
2011-04-26.

Automatic conversion script
Id: cif_fix_values 6909 2019-04-08 15:41:33Z antanas 
;
_cod_database_code 1555616
_shelxl_version_number 2014-3
_shelx_space_group_comment
;
The symmetry employed for this shelxl refinement is uniquely defined
by the following loop, which should always be used as a source of
symmetry information in preference to the above space-group names.
They are only intended as comments.
;
_shelx_estimated_absorpt_t_max 0.989
_shelx_estimated_absorpt_t_min 0.895
_olex2_refinement_description
;
1. Fixed Uiso
 At 1.2 times of:
  All C(H) groups
2. Restrained distances
 C39-F4A \\sim C39-F4B \\sim C39-F5A \\sim C39-F5B \\sim C39-F6A \\sim C39-F6B
\\sim C39-F4C \\sim C39-F5C
 \\sim C39-F6C
 with sigma of 0.02
 F4A-F5A \\sim F4A-F6A \\sim F5A-F6A \\sim F4B-F5B \\sim F4B-F6B \\sim F5B-F6B
\\sim F4C-F5C \\sim F4C-F6C
 \\sim F5C-F6C
 with sigma of 0.02
 C49-F7A \\sim C49-F7B \\sim C49-F8A \\sim C49-F8B \\sim C49-F8A \\sim C49-F8B
\\sim C49-F7C \\sim C49-F8C
 \\sim C49-F9C
 with sigma of 0.02
 F7A-F8A \\sim F7A-F9A \\sim F8A-F9A \\sim F7B-F8B \\sim F7B-F9B \\sim F8B-F9B
\\sim F7C-F8C \\sim F7C-F9C
 \\sim F8C-F9C
 with sigma of 0.02
3. Uiso/Uaniso restraints and constraints
Uanis(F4A) = Uanis(F4B) = Uanis(F5A) = Uanis(F5B) = Uanis(F6A) = Uanis(F6B) =
Uanis(F4C) = Uanis(F5C) = Uanis(F6C)
Uanis(F7A) = Uanis(F7B) = Uanis(F8A) = Uanis(F8B) = Uanis(F9A) = Uanis(F9B) =
Uanis(F7C) = Uanis(F8C) = Uanis(F9C)
4. Others
 1*[Sof(F7A)+Sof(F8A)+Sof(F9A)]+1*[Sof(F7B)+Sof(F8B)+Sof(F9B)]+1*[Sof(F7C)+
 Sof(F8C)+Sof(F9C)]=1 with esd of 0.00001
 1*[Sof(F4A)+Sof(F5A)+Sof(F6A)]+1*[Sof(F4B)+Sof(F5B)+Sof(F6B)]+1*[Sof(F4C)+
 Sof(F5C)+Sof(F6C)]=1 with esd of 0.00001
 Sof(F7A)=Sof(F8A)=Sof(F9A)=FVAR(1)
 Sof(F7B)=Sof(F8B)=Sof(F9B)=FVAR(2)
 Sof(F7C)=Sof(F8C)=Sof(F9C)=FVAR(3)
 Sof(F4A)=Sof(F5A)=Sof(F6A)=FVAR(4)
 Sof(F4B)=Sof(F5B)=Sof(F6B)=FVAR(5)
 Sof(F4C)=Sof(F5C)=Sof(F6C)=FVAR(6)
5.a Aromatic/amide H refined with riding coordinates:
 C3(H3), C4(H4), C5(H5), C6(H6), C10(H10), C11(H11), C16(H16), C17(H17),
 C18(H18), C19(H19), C23(H23), C24(H24), C25(H25), C30(H30), C31(H31), C33(H33),
  C34(H34), C37(H37), C38(H38), C40(H40), C41(H41), C44(H44), C45(H45),
 C47(H47), C48(H48)
;
_olex2_submission_special_instructions 'No special instructions were received'

loop_
_space_group_symop_operation_xyz
'x, y, z'
'-x+1/2, -y, z+1/2'
'-x, y+1/2, -z+1/2'
'x+1/2, -y+1/2, -z'

loop_
_atom_site_label
_atom_site_type_symbol
_atom_site_fract_x
_atom_site_fract_y
_atom_site_fract_z
_atom_site_U_iso_or_equiv
_atom_site_adp_type
_atom_site_occupancy
_atom_site_site_symmetry_order
_atom_site_calc_flag
_atom_site_refinement_flags_posn
_atom_site_refinement_flags_occupancy
_atom_site_disorder_assembly
_atom_site_disorder_group
F1 F 0.3702(3) 0.42478(15) 0.96095(11) 0.0735(8) Uani 1 1 d . . . .
F2 F 0.5381(2) 0.49843(14) 0.98260(9) 0.0537(5) Uani 1 1 d . . . .
F3 F 0.3324(3) 0.5334(2) 0.99961(10) 0.0794(8) Uani 1 1 d . . . .
F4A F 0.3897(6) 1.0776(3) 0.2945(2) 0.0508(6) Uani 0.394(4) 1 d . P A 1
F5A F 0.3341(8) 0.9945(6) 0.2332(3) 0.0508(6) Uani 0.394(4) 1 d . P A 1
F6A F 0.5451(6) 1.0075(4) 0.2552(3) 0.0508(6) Uani 0.394(4) 1 d . P A 1
F4B F 0.4451(7) 1.0706(3) 0.2871(2) 0.0508(6) Uani 0.403(3) 1 d . P A 2
F5B F 0.3095(8) 0.9953(6) 0.2394(3) 0.0508(6) Uani 0.403(3) 1 d . P A 2
F6B F 0.5325(7) 0.9744(4) 0.2421(3) 0.0508(6) Uani 0.403(3) 1 d . P A 2
F4C F 0.5194(12) 1.0526(6) 0.2802(5) 0.0508(6) Uani 0.202(3) 1 d . P A 3
F5C F 0.3162(11) 1.0259(7) 0.2509(5) 0.0508(6) Uani 0.202(3) 1 d . P A 3
F6C F 0.4831(12) 0.9504(6) 0.2313(4) 0.0508(6) Uani 0.202(3) 1 d . P A 3
F7A F 0.2602(6) 0.8044(3) 0.18619(19) 0.0511(6) Uani 0.442(3) 1 d . P B 1
F8A F 0.4783(6) 0.7876(3) 0.1701(2) 0.0511(6) Uani 0.442(3) 1 d . P B 1
F9A F 0.3419(6) 0.6954(4) 0.1590(3) 0.0511(6) Uani 0.442(3) 1 d . P B 1
F7B F 0.2234(11) 0.7342(7) 0.1734(5) 0.0511(6) Uani 0.188(3) 1 d . P B 2
F8B F 0.3437(14) 0.8329(5) 0.1898(5) 0.0511(6) Uani 0.188(3) 1 d . P B 2
F9B F 0.4388(12) 0.7285(7) 0.1580(4) 0.0511(6) Uani 0.188(3) 1 d . P B 2
F7C F 0.2200(7) 0.7664(4) 0.1811(3) 0.0511(6) Uani 0.371(3) 1 d . P B 3
F8C F 0.4282(8) 0.8132(4) 0.1777(2) 0.0511(6) Uani 0.371(3) 1 d . P B 3
F9C F 0.3878(7) 0.6928(5) 0.1576(3) 0.0511(6) Uani 0.371(3) 1 d . P B 3
C1 C 0.3786(3) 0.63646(15) 0.74124(11) 0.0274(5) Uani 1 1 d . . . .
C2 C 0.3878(3) 0.71736(15) 0.73439(12) 0.0293(5) Uani 1 1 d . . . .
C3 C 0.3893(3) 0.76782(17) 0.78277(13) 0.0339(6) Uani 1 1 d . . . .
H3 H 0.3816 0.7462 0.8193 0.041 Uiso 1 1 calc R . . .
C4 C 0.4018(3) 0.84618(17) 0.77659(13) 0.0362(6) Uani 1 1 d . . . .
H4 H 0.3978 0.8791 0.8085 0.043 Uiso 1 1 calc R . . .
C5 C 0.4206(3) 0.87820(17) 0.72275(14) 0.0357(6) Uani 1 1 d . . . .
H5 H 0.4361 0.9324 0.7191 0.043 Uiso 1 1 calc R . . .
C6 C 0.4172(3) 0.83328(16) 0.67606(13) 0.0325(6) Uani 1 1 d . . . .
H6 H 0.4308 0.8566 0.6404 0.039 Uiso 1 1 calc R . . .
C7 C 0.3934(3) 0.75105(15) 0.67944(11) 0.0270(5) Uani 1 1 d . . . .
C8 C 0.3823(3) 0.70188(15) 0.63137(11) 0.0273(5) Uani 1 1 d . . . .
C9 C 0.3603(3) 0.73142(15) 0.57400(11) 0.0276(5) Uani 1 1 d . . . .
C10 C 0.2989(3) 0.80180(15) 0.56329(12) 0.0291(5) Uani 1 1 d . . . .
H10 H 0.2580 0.8300 0.5932 0.035 Uiso 1 1 calc R . . .
C11 C 0.2960(3) 0.83243(15) 0.50862(12) 0.0308(6) Uani 1 1 d . . . .
H11 H 0.2537 0.8814 0.5028 0.037 Uiso 1 1 calc R . . .
C12 C 0.3510(3) 0.79507(16) 0.46399(12) 0.0283(5) Uani 1 1 d . . . .
C13 C 0.3978(3) 0.71556(15) 0.47056(11) 0.0260(5) Uani 1 1 d . . . .
C14 C 0.4355(3) 0.66694(15) 0.42545(12) 0.0280(5) Uani 1 1 d . . . .
C15 C 0.4887(3) 0.59212(15) 0.43616(12) 0.0292(5) Uani 1 1 d . . . .
C16 C 0.5427(3) 0.54567(17) 0.39122(12) 0.0318(6) Uani 1 1 d . . . .
H16 H 0.5368 0.5643 0.3538 0.038 Uiso 1 1 calc R . . .
C17 C 0.6024(3) 0.47529(17) 0.40116(14) 0.0359(6) Uani 1 1 d . . . .
H17 H 0.6340 0.4446 0.3707 0.043 Uiso 1 1 calc R . . .
C18 C 0.6172(3) 0.44810(17) 0.45699(13) 0.0367(6) Uani 1 1 d . . . .
H18 H 0.6651 0.4011 0.4641 0.044 Uiso 1 1 calc R . . .
C19 C 0.5627(3) 0.48931(16) 0.50041(13) 0.0332(6) Uani 1 1 d . . . .
H19 H 0.5719 0.4698 0.5375 0.040 Uiso 1 1 calc R . . .
C20 C 0.4924(3) 0.56087(15) 0.49173(12) 0.0300(5) Uani 1 1 d . . . .
C21 C 0.4318(3) 0.60466(14) 0.53604(11) 0.0268(5) Uani 1 1 d . . . .
C22 C 0.3983(3) 0.57053(14) 0.59100(11) 0.0272(5) Uani 1 1 d . . . .
C23 C 0.3739(3) 0.49172(15) 0.59833(12) 0.0322(6) Uani 1 1 d . . . .
H23 H 0.3716 0.4586 0.5665 0.039 Uiso 1 1 calc R . . .
C24 C 0.3523(3) 0.45999(16) 0.65241(12) 0.0325(6) Uani 1 1 d . . . .
H24 H 0.3321 0.4063 0.6562 0.039 Uiso 1 1 calc R . . .
C25 C 0.3602(3) 0.50539(16) 0.69892(12) 0.0314(6) Uani 1 1 d . . . .
H25 H 0.3548 0.4822 0.7350 0.038 Uiso 1 1 calc R . . .
C26 C 0.3765(3) 0.58785(15) 0.69413(12) 0.0293(5) Uani 1 1 d . . . .
C27 C 0.3861(3) 0.62085(14) 0.63911(11) 0.0266(5) Uani 1 1 d . . . .
C28 C 0.3984(3) 0.68317(15) 0.52693(11) 0.0261(5) Uani 1 1 d . . . .
C29 C 0.3825(3) 0.60191(15) 0.79905(12) 0.0290(5) Uani 1 1 d . . . .
C30 C 0.5088(3) 0.58051(17) 0.82120(12) 0.0321(6) Uani 1 1 d . . . .
H30 H 0.5896 0.5886 0.7997 0.038 Uiso 1 1 calc R . . .
C31 C 0.5194(3) 0.54754(18) 0.87411(12) 0.0343(6) Uani 1 1 d . . . .
H31 H 0.6065 0.5333 0.8887 0.041 Uiso 1 1 calc R . . .
C32 C 0.4024(3) 0.53574(17) 0.90518(12) 0.0322(6) Uani 1 1 d . . . .
C33 C 0.2765(3) 0.5576(2) 0.88486(14) 0.0444(8) Uani 1 1 d . . . .
H33 H 0.1966 0.5500 0.9070 0.053 Uiso 1 1 calc R . . .
C34 C 0.2657(3) 0.5911(2) 0.83124(14) 0.0425(7) Uani 1 1 d . . . .
H34 H 0.1786 0.6064 0.8172 0.051 Uiso 1 1 calc R . . .
C35 C 0.4124(3) 0.4989(2) 0.96226(14) 0.0433(7) Uani 1 1 d . . . .
C36 C 0.3697(3) 0.84322(15) 0.41256(11) 0.0276(5) Uani 1 1 d . . . .
C37 C 0.2583(3) 0.86193(18) 0.37833(13) 0.0349(6) Uani 1 1 d . . . .
H37 H 0.1708 0.8397 0.3854 0.042 Uiso 1 1 calc R . . .
C38 C 0.2757(3) 0.91343(18) 0.33361(13) 0.0366(6) Uani 1 1 d . . . .
H38 H 0.2000 0.9262 0.3102 0.044 Uiso 1 1 calc R . . .
C39 C 0.4030(3) 0.94587(16) 0.32337(12) 0.0320(6) Uani 1 1 d . . . .
C40 C 0.5130(3) 0.92867(16) 0.35775(12) 0.0329(6) Uani 1 1 d . . . .
H40 H 0.6000 0.9516 0.3509 0.040 Uiso 1 1 calc R . . .
C41 C 0.4961(3) 0.87795(16) 0.40216(12) 0.0319(6) Uani 1 1 d . . . .
H41 H 0.5718 0.8666 0.4259 0.038 Uiso 1 1 calc R . . .
C42 C 0.4217(4) 0.9991(2) 0.27418(15) 0.0460(8) Uani 1 1 d . . . .
C43 C 0.4162(3) 0.69036(15) 0.36528(11) 0.0284(5) Uani 1 1 d . . . .
C44 C 0.2916(3) 0.67739(18) 0.33906(13) 0.0361(6) Uani 1 1 d . . . .
H44 H 0.2188 0.6540 0.3595 0.043 Uiso 1 1 calc R . . .
C45 C 0.2714(3) 0.6981(2) 0.28321(14) 0.0402(7) Uani 1 1 d . . . .
H45 H 0.1849 0.6898 0.2658 0.048 Uiso 1 1 calc R . . .
C46 C 0.3786(3) 0.73084(16) 0.25320(12) 0.0337(6) Uani 1 1 d . . . .
C47 C 0.5045(3) 0.74277(18) 0.27830(13) 0.0380(6) Uani 1 1 d . . . .
H47 H 0.5783 0.7648 0.2576 0.046 Uiso 1 1 calc R . . .
C48 C 0.5220(3) 0.72219(17) 0.33422(13) 0.0343(6) Uani 1 1 d . . . .
H48 H 0.6087 0.7302 0.3515 0.041 Uiso 1 1 calc R . . .
C49 C 0.3578(3) 0.75374(18) 0.19348(13) 0.0413(7) Uani 1 1 d . . . .

loop_
_atom_site_aniso_label
_atom_site_aniso_U_11
_atom_site_aniso_U_22
_atom_site_aniso_U_33
_atom_site_aniso_U_23
_atom_site_aniso_U_13
_atom_site_aniso_U_12
F1 0.0966(18) 0.0586(14) 0.0653(15) 0.0319(12) -0.0205(13) -0.0289(13)
F2 0.0479(11) 0.0735(14) 0.0395(10) 0.0199(10) -0.0083(8) -0.0025(10)
F3 0.0804(16) 0.116(2) 0.0415(12) 0.0215(13) 0.0222(11) 0.0361(16)
F4A 0.0496(14) 0.0485(13) 0.0543(13) 0.0242(11) 0.0070(11) -0.0012(14)
F5A 0.0496(14) 0.0485(13) 0.0543(13) 0.0242(11) 0.0070(11) -0.0012(14)
F6A 0.0496(14) 0.0485(13) 0.0543(13) 0.0242(11) 0.0070(11) -0.0012(14)
F4B 0.0496(14) 0.0485(13) 0.0543(13) 0.0242(11) 0.0070(11) -0.0012(14)
F5B 0.0496(14) 0.0485(13) 0.0543(13) 0.0242(11) 0.0070(11) -0.0012(14)
F6B 0.0496(14) 0.0485(13) 0.0543(13) 0.0242(11) 0.0070(11) -0.0012(14)
F4C 0.0496(14) 0.0485(13) 0.0543(13) 0.0242(11) 0.0070(11) -0.0012(14)
F5C 0.0496(14) 0.0485(13) 0.0543(13) 0.0242(11) 0.0070(11) -0.0012(14)
F6C 0.0496(14) 0.0485(13) 0.0543(13) 0.0242(11) 0.0070(11) -0.0012(14)
F7A 0.0705(18) 0.0451(13) 0.0378(9) 0.0056(9) -0.0071(11) -0.0055(12)
F8A 0.0705(18) 0.0451(13) 0.0378(9) 0.0056(9) -0.0071(11) -0.0055(12)
F9A 0.0705(18) 0.0451(13) 0.0378(9) 0.0056(9) -0.0071(11) -0.0055(12)
F7B 0.0705(18) 0.0451(13) 0.0378(9) 0.0056(9) -0.0071(11) -0.0055(12)
F8B 0.0705(18) 0.0451(13) 0.0378(9) 0.0056(9) -0.0071(11) -0.0055(12)
F9B 0.0705(18) 0.0451(13) 0.0378(9) 0.0056(9) -0.0071(11) -0.0055(12)
F7C 0.0705(18) 0.0451(13) 0.0378(9) 0.0056(9) -0.0071(11) -0.0055(12)
F8C 0.0705(18) 0.0451(13) 0.0378(9) 0.0056(9) -0.0071(11) -0.0055(12)
F9C 0.0705(18) 0.0451(13) 0.0378(9) 0.0056(9) -0.0071(11) -0.0055(12)
C1 0.0278(11) 0.0247(12) 0.0297(13) 0.0047(10) -0.0040(10) -0.0024(10)
C2 0.0314(12) 0.0261(12) 0.0303(13) 0.0023(10) 0.0005(11) -0.0027(10)
C3 0.0389(14) 0.0311(14) 0.0316(14) 0.0014(11) -0.0022(12) -0.0026(11)
C4 0.0422(15) 0.0291(13) 0.0372(15) -0.0071(11) -0.0002(12) -0.0023(12)
C5 0.0364(14) 0.0234(12) 0.0472(17) -0.0018(12) -0.0007(12) -0.0025(11)
C6 0.0349(13) 0.0252(13) 0.0375(15) 0.0033(11) 0.0021(11) -0.0046(10)
C7 0.0275(11) 0.0237(12) 0.0299(13) 0.0030(10) -0.0010(10) -0.0005(10)
C8 0.0269(11) 0.0242(12) 0.0307(13) 0.0031(10) -0.0007(10) -0.0006(9)
C9 0.0268(12) 0.0250(12) 0.0309(13) 0.0028(10) 0.0002(10) -0.0043(9)
C10 0.0324(12) 0.0238(12) 0.0312(13) 0.0016(10) 0.0043(10) 0.0023(10)
C11 0.0331(12) 0.0233(12) 0.0358(15) 0.0045(10) 0.0010(11) 0.0042(10)
C12 0.0282(11) 0.0264(12) 0.0303(13) 0.0061(10) -0.0011(10) -0.0007(10)
C13 0.0267(11) 0.0243(12) 0.0271(12) 0.0023(9) -0.0043(10) -0.0017(9)
C14 0.0304(12) 0.0243(12) 0.0292(13) 0.0024(10) -0.0015(10) -0.0015(10)
C15 0.0313(12) 0.0226(12) 0.0336(14) 0.0012(10) -0.0013(11) -0.0005(10)
C16 0.0338(13) 0.0295(13) 0.0320(14) -0.0029(11) -0.0021(11) -0.0035(11)
C17 0.0356(14) 0.0289(13) 0.0432(17) -0.0068(12) 0.0044(12) -0.0004(11)
C18 0.0409(14) 0.0239(12) 0.0452(17) -0.0006(11) -0.0029(13) 0.0024(11)
C19 0.0357(13) 0.0257(13) 0.0380(15) 0.0048(11) -0.0015(12) 0.0004(11)
C20 0.0329(12) 0.0221(12) 0.0351(14) 0.0009(10) -0.0015(11) -0.0018(10)
C21 0.0295(11) 0.0204(12) 0.0304(13) 0.0027(9) -0.0038(10) -0.0023(9)
C22 0.0321(12) 0.0196(11) 0.0300(13) 0.0030(10) -0.0030(10) 0.0011(9)
C23 0.0390(14) 0.0225(12) 0.0350(14) 0.0002(10) -0.0039(11) -0.0005(11)
C24 0.0390(14) 0.0225(12) 0.0360(15) 0.0038(11) -0.0023(12) -0.0044(11)
C25 0.0354(13) 0.0241(12) 0.0349(14) 0.0085(10) -0.0073(11) -0.0011(10)
C26 0.0295(12) 0.0239(12) 0.0346(14) 0.0046(10) -0.0029(11) 0.0000(10)
C27 0.0282(11) 0.0217(11) 0.0299(13) 0.0017(10) -0.0039(10) 0.0001(9)
C28 0.0265(11) 0.0207(11) 0.0313(13) 0.0018(10) -0.0013(10) -0.0023(9)
C29 0.0334(12) 0.0234(12) 0.0302(13) 0.0019(10) -0.0012(11) -0.0022(10)
C30 0.0287(12) 0.0382(14) 0.0294(14) 0.0045(11) 0.0040(10) 0.0023(11)
C31 0.0340(13) 0.0382(15) 0.0307(14) 0.0017(12) -0.0004(11) 0.0031(11)
C32 0.0371(14) 0.0318(13) 0.0276(13) 0.0048(11) 0.0019(11) -0.0022(11)
C33 0.0334(14) 0.058(2) 0.0419(18) 0.0157(15) 0.0047(13) -0.0034(14)
C34 0.0335(14) 0.0497(18) 0.0444(17) 0.0151(15) -0.0019(13) 0.0002(13)
C35 0.0435(16) 0.0517(18) 0.0348(15) 0.0137(14) 0.0023(13) -0.0008(14)
C36 0.0338(13) 0.0222(11) 0.0267(12) -0.0005(10) 0.0008(10) 0.0011(10)
C37 0.0311(13) 0.0377(15) 0.0360(15) 0.0104(12) -0.0038(11) -0.0014(11)
C38 0.0315(13) 0.0410(16) 0.0372(15) 0.0116(13) -0.0047(11) 0.0009(12)
C39 0.0374(14) 0.0276(13) 0.0310(14) 0.0053(10) 0.0033(11) 0.0033(11)
C40 0.0347(13) 0.0286(13) 0.0355(15) 0.0037(11) 0.0010(11) -0.0042(11)
C41 0.0325(13) 0.0325(13) 0.0306(14) 0.0062(11) -0.0050(11) -0.0014(11)
C42 0.0473(17) 0.0445(18) 0.0461(19) 0.0169(15) -0.0040(14) -0.0032(14)
C43 0.0352(13) 0.0233(12) 0.0268(13) 0.0004(10) -0.0019(10) 0.0027(10)
C44 0.0375(14) 0.0367(15) 0.0343(15) 0.0042(12) -0.0034(12) -0.0040(12)
C45 0.0416(15) 0.0421(16) 0.0371(16) 0.0024(13) -0.0079(13) -0.0031(13)
C46 0.0456(15) 0.0258(12) 0.0298(14) -0.0021(10) -0.0039(12) 0.0009(12)
C47 0.0428(15) 0.0349(15) 0.0361(15) 0.0096(12) 0.0065(13) 0.0024(12)
C48 0.0332(13) 0.0345(14) 0.0351(15) 0.0054(12) -0.0033(11) -0.0007(11)
C49 0.0544(18) 0.0361(16) 0.0334(15) 0.0058(13) -0.0038(14) -0.0009(14)

loop_
_atom_type_symbol
_atom_type_description
_atom_type_scat_dispersion_real
_atom_type_scat_dispersion_imag
_atom_type_scat_source
C C 0.0150 0.0070 'International Tables Vol C Tables 4.2.6.8 and 6.1.1.4'
H H 0.0000 0.0000 'International Tables Vol C Tables 4.2.6.8 and 6.1.1.4'
F F 0.0600 0.0410 'International Tables Vol C Tables 4.2.6.8 and 6.1.1.4'

loop_
_geom_angle_atom_site_label_1
_geom_angle_atom_site_label_2
_geom_angle_atom_site_label_3
_geom_angle
C2 C1 C29 119.9(2)
C26 C1 C2 120.0(2)
C26 C1 C29 119.9(2)
C1 C2 C3 120.3(3)
C1 C2 C7 120.7(2)
C7 C2 C3 119.0(2)
C2 C3 H3 119.6
C4 C3 C2 120.7(3)
C4 C3 H3 119.6
C3 C4 H4 120.1
C3 C4 C5 119.9(3)
C5 C4 H4 120.1
C4 C5 H5 119.3
C6 C5 C4 121.4(3)
C6 C5 H5 119.3
C5 C6 H6 119.3
C5 C6 C7 121.4(3)
C7 C6 H6 119.3
C2 C7 C6 117.2(2)
C8 C7 C2 119.3(2)
C8 C7 C6 123.5(2)
C7 C8 C9 123.3(2)
C27 C8 C7 118.7(2)
C27 C8 C9 117.9(2)
C10 C9 C8 122.6(3)
C10 C9 C28 118.3(2)
C28 C9 C8 118.9(2)
C9 C10 H10 119.6
C9 C10 C11 120.8(3)
C11 C10 H10 119.6
C10 C11 H11 118.6
C12 C11 C10 122.8(2)
C12 C11 H11 118.6
C11 C12 C13 119.2(2)
C11 C12 C36 115.4(2)
C13 C12 C36 125.1(2)
C12 C13 C28 117.6(2)
C14 C13 C12 124.0(2)
C14 C13 C28 118.3(2)
C13 C14 C15 120.0(2)
C13 C14 C43 122.4(2)
C15 C14 C43 117.6(2)
C14 C15 C16 120.5(3)
C14 C15 C20 121.4(2)
C20 C15 C16 118.1(2)
C15 C16 H16 119.3
C17 C16 C15 121.4(3)
C17 C16 H16 119.3
C16 C17 H17 120.0
C16 C17 C18 120.0(3)
C18 C17 H17 120.0
C17 C18 H18 120.0
C19 C18 C17 120.1(3)
C19 C18 H18 120.0
C18 C19 H19 119.1
C18 C19 C20 121.8(3)
C20 C19 H19 119.1
C19 C20 C15 118.2(2)
C19 C20 C21 123.3(3)
C21 C20 C15 118.4(2)
C20 C21 C22 122.6(2)
C28 C21 C20 119.3(2)
C28 C21 C22 118.0(2)
C23 C22 C21 122.7(2)
C23 C22 C27 118.3(2)
C27 C22 C21 119.0(2)
C22 C23 H23 119.4
C22 C23 C24 121.2(3)
C24 C23 H23 119.4
C23 C24 H24 119.6
C25 C24 C23 120.8(2)
C25 C24 H24 119.6
C24 C25 H25 119.6
C24 C25 C26 120.8(3)
C26 C25 H25 119.6
C1 C26 C25 122.0(3)
C1 C26 C27 119.7(2)
C27 C26 C25 118.3(2)
C8 C27 C22 119.6(2)
C8 C27 C26 120.8(2)
C26 C27 C22 119.6(2)
C9 C28 C13 119.7(2)
C21 C28 C9 119.5(2)
C21 C28 C13 120.8(2)
C30 C29 C1 118.5(2)
C34 C29 C1 122.7(2)
C34 C29 C30 118.8(3)
C29 C30 H30 119.3
C31 C30 C29 121.3(3)
C31 C30 H30 119.3
C30 C31 H31 120.4
C32 C31 C30 119.3(3)
C32 C31 H31 120.4
C31 C32 C35 119.7(3)
C33 C32 C31 120.7(3)
C33 C32 C35 119.5(3)
C32 C33 H33 120.0
C32 C33 C34 120.0(3)
C34 C33 H33 120.0
C29 C34 C33 119.8(3)
C29 C34 H34 120.1
C33 C34 H34 120.1
F1 C35 C32 111.1(3)
F2 C35 F1 106.7(3)
F2 C35 F3 107.6(3)
F2 C35 C32 113.3(3)
F3 C35 F1 105.2(3)
F3 C35 C32 112.4(3)
C37 C36 C12 120.9(2)
C41 C36 C12 119.6(2)
C41 C36 C37 119.0(2)
C36 C37 H37 120.1
C36 C37 C38 119.9(3)
C38 C37 H37 120.1
C37 C38 H38 120.0
C39 C38 C37 120.0(3)
C39 C38 H38 120.0
C38 C39 C42 119.6(3)
C40 C39 C38 120.3(3)
C40 C39 C42 120.1(3)
C39 C40 H40 120.1
C39 C40 C41 119.8(3)
C41 C40 H40 120.1
C36 C41 H41 119.6
C40 C41 C36 120.9(3)
C40 C41 H41 119.6
F4A C42 C39 106.2(3)
F5A C42 F4A 99.5(5)
F5A C42 C39 118.1(5)
F6A C42 F4A 102.0(4)
F6A C42 F5A 110.7(5)
F6A C42 C39 117.1(3)
F4B C42 F5B 109.3(5)
F4B C42 F6B 106.6(4)
F4B C42 C39 114.8(4)
F5B C42 F6B 105.8(5)
F5B C42 C39 110.3(4)
F6B C42 C39 109.7(3)
F4C C42 F6C 100.4(7)
F4C C42 C39 115.2(5)
F5C C42 F4C 112.2(7)
F5C C42 F6C 103.9(7)
F5C C42 C39 118.1(6)
F6C C42 C39 104.3(4)
C44 C43 C14 119.8(2)
C48 C43 C14 121.7(2)
C48 C43 C44 118.5(3)
C43 C44 H44 119.5
C43 C44 C45 121.0(3)
C45 C44 H44 119.5
C44 C45 H45 120.3
C46 C45 C44 119.4(3)
C46 C45 H45 120.3
C45 C46 C49 119.9(3)
C47 C46 C45 120.5(3)
C47 C46 C49 119.7(3)
C46 C47 H47 120.4
C46 C47 C48 119.1(3)
C48 C47 H47 120.4
C43 C48 C47 121.6(3)
C43 C48 H48 119.2
C47 C48 H48 119.2
F7A C49 F8A 106.0(4)
F7A C49 F9A 110.2(4)
F7A C49 C46 113.8(3)
F8A C49 C46 111.7(3)
F9A C49 F8A 99.5(4)
F9A C49 C46 114.4(4)
F7B C49 C46 112.4(5)
F8B C49 F7B 96.9(7)
F8B C49 C46 109.8(5)
F9B C49 F7B 105.8(7)
F9B C49 F8B 111.7(7)
F9B C49 C46 118.2(5)
F7C C49 C46 112.1(4)
F8C C49 F7C 109.1(5)
F8C C49 F9C 108.1(5)
F8C C49 C46 114.6(4)
F9C C49 F7C 101.0(4)
F9C C49 C46 111.1(4)

loop_
_geom_bond_atom_site_label_1
_geom_bond_atom_site_label_2
_geom_bond_distance
F1 C35 1.343(4)
F2 C35 1.317(4)
F3 C35 1.324(4)
F4A C42 1.471(7)
F5A C42 1.300(9)
F6A C42 1.294(7)
F4B C42 1.291(7)
F5B C42 1.373(9)
F6B C42 1.390(7)
F4C C42 1.333(10)
F5C C42 1.256(11)
F6C C42 1.452(11)
F7A C49 1.303(6)
F8A C49 1.425(6)
F9A C49 1.307(7)
F7B C49 1.435(10)
F8B C49 1.373(10)
F9B C49 1.236(11)
F7C C49 1.392(7)
F8C C49 1.289(6)
F9C C49 1.385(8)
C1 C2 1.406(4)
C1 C26 1.401(4)
C1 C29 1.501(4)
C2 C3 1.444(4)
C2 C7 1.434(4)
C3 H3 0.9500
C3 C4 1.364(4)
C4 H4 0.9500
C4 C5 1.409(5)
C5 H5 0.9500
C5 C6 1.356(4)
C6 H6 0.9500
C6 C7 1.438(4)
C7 C8 1.429(4)
C8 C9 1.475(4)
C8 C27 1.409(4)
C9 C10 1.376(4)
C9 C28 1.445(4)
C10 H10 0.9500
C10 C11 1.406(4)
C11 H11 0.9500
C11 C12 1.354(4)
C12 C13 1.453(4)
C12 C36 1.491(4)
C13 C14 1.412(4)
C13 C28 1.455(4)
C14 C15 1.413(4)
C14 C43 1.501(4)
C15 C16 1.437(4)
C15 C20 1.430(4)
C16 H16 0.9500
C16 C17 1.366(4)
C17 H17 0.9500
C17 C18 1.418(5)
C18 H18 0.9500
C18 C19 1.363(4)
C19 H19 0.9500
C19 C20 1.426(4)
C20 C21 1.426(4)
C21 C22 1.472(4)
C21 C28 1.408(3)
C22 C23 1.390(4)
C22 C27 1.442(4)
C23 H23 0.9500
C23 C24 1.416(4)
C24 H24 0.9500
C24 C25 1.359(4)
C25 H25 0.9500
C25 C26 1.434(4)
C26 C27 1.432(4)
C29 C30 1.389(4)
C29 C34 1.385(4)
C30 H30 0.9500
C30 C31 1.387(4)
C31 H31 0.9500
C31 C32 1.374(4)
C32 C33 1.372(4)
C32 C35 1.504(4)
C33 H33 0.9500
C33 C34 1.407(4)
C34 H34 0.9500
C36 C37 1.395(4)
C36 C41 1.392(4)
C37 H37 0.9500
C37 C38 1.397(4)
C38 H38 0.9500
C38 C39 1.383(4)
C39 C40 1.381(4)
C39 C42 1.499(4)
C40 H40 0.9500
C40 C41 1.383(4)
C41 H41 0.9500
C43 C44 1.384(4)
C43 C48 1.382(4)
C44 H44 0.9500
C44 C45 1.392(4)
C45 H45 0.9500
C45 C46 1.386(4)
C46 C47 1.381(4)
C46 C49 1.491(4)
C47 H47 0.9500
C47 C48 1.389(4)
C48 H48 0.9500

loop_
_geom_torsion_atom_site_label_1
_geom_torsion_atom_site_label_2
_geom_torsion_atom_site_label_3
_geom_torsion_atom_site_label_4
_geom_torsion
C1 C2 C3 C4 178.3(3)
C1 C2 C7 C6 -173.6(3)
C1 C2 C7 C8 3.3(4)
C1 C26 C27 C8 -7.1(4)
C1 C26 C27 C22 173.6(2)
C1 C29 C30 C31 -179.3(3)
C1 C29 C34 C33 179.2(3)
C2 C1 C26 C25 -176.7(3)
C2 C1 C26 C27 1.1(4)
C2 C1 C29 C30 -91.0(3)
C2 C1 C29 C34 88.4(4)
C2 C3 C4 C5 -3.4(5)
C2 C7 C8 C9 167.9(2)
C2 C7 C8 C27 -9.1(4)
C3 C2 C7 C6 7.4(4)
C3 C2 C7 C8 -175.7(2)
C3 C4 C5 C6 4.7(5)
C4 C5 C6 C7 0.3(4)
C5 C6 C7 C2 -6.3(4)
C5 C6 C7 C8 176.9(3)
C6 C7 C8 C9 -15.4(4)
C6 C7 C8 C27 167.6(3)
C7 C2 C3 C4 -2.8(4)
C7 C8 C9 C10 -25.1(4)
C7 C8 C9 C28 158.1(2)
C7 C8 C27 C22 -169.7(2)
C7 C8 C27 C26 11.1(4)
C8 C9 C10 C11 171.6(2)
C8 C9 C28 C13 -170.4(2)
C8 C9 C28 C21 11.4(4)
C9 C8 C27 C22 13.2(4)
C9 C8 C27 C26 -166.1(2)
C9 C10 C11 C12 0.7(4)
C10 C9 C28 C13 12.6(4)
C10 C9 C28 C21 -165.5(2)
C10 C11 C12 C13 9.0(4)
C10 C11 C12 C36 -165.6(2)
C11 C12 C13 C14 169.2(3)
C11 C12 C13 C28 -7.3(4)
C11 C12 C36 C37 -76.6(3)
C11 C12 C36 C41 95.4(3)
C12 C13 C14 C15 175.7(2)
C12 C13 C14 C43 -6.7(4)
C12 C13 C28 C9 -3.3(3)
C12 C13 C28 C21 174.8(2)
C12 C36 C37 C38 173.6(3)
C12 C36 C41 C40 -173.9(3)
C13 C12 C36 C37 109.1(3)
C13 C12 C36 C41 -78.9(3)
C13 C14 C15 C16 -172.5(2)
C13 C14 C15 C20 6.5(4)
C13 C14 C43 C44 -85.7(3)
C13 C14 C43 C48 96.8(3)
C14 C13 C28 C9 180.0(2)
C14 C13 C28 C21 -1.9(4)
C14 C15 C16 C17 175.8(3)
C14 C15 C20 C19 -172.3(3)
C14 C15 C20 C21 4.6(4)
C14 C43 C44 C45 -179.6(3)
C14 C43 C48 C47 179.0(3)
C15 C14 C43 C44 91.9(3)
C15 C14 C43 C48 -85.6(3)
C15 C16 C17 C18 -2.6(4)
C15 C20 C21 C22 164.0(2)
C15 C20 C21 C28 -14.1(4)
C16 C15 C20 C19 6.7(4)
C16 C15 C20 C21 -176.4(2)
C16 C17 C18 C19 4.9(4)
C17 C18 C19 C20 -1.3(4)
C18 C19 C20 C15 -4.6(4)
C18 C19 C20 C21 178.7(3)
C19 C20 C21 C22 -19.3(4)
C19 C20 C21 C28 162.6(3)
C20 C15 C16 C17 -3.2(4)
C20 C21 C22 C23 -24.6(4)
C20 C21 C22 C27 157.2(3)
C20 C21 C28 C9 -168.9(2)
C20 C21 C28 C13 12.9(4)
C21 C22 C23 C24 175.1(3)
C21 C22 C27 C8 11.1(4)
C21 C22 C27 C26 -169.6(2)
C22 C21 C28 C9 12.9(4)
C22 C21 C28 C13 -165.3(2)
C22 C23 C24 C25 -2.6(4)
C23 C22 C27 C8 -167.1(2)
C23 C22 C27 C26 12.2(4)
C23 C24 C25 C26 6.4(4)
C24 C25 C26 C1 177.0(3)
C24 C25 C26 C27 -0.8(4)
C25 C26 C27 C8 170.8(2)
C25 C26 C27 C22 -8.5(4)
C26 C1 C2 C3 179.7(3)
C26 C1 C2 C7 0.7(4)
C26 C1 C29 C30 84.1(3)
C26 C1 C29 C34 -96.4(3)
C27 C8 C9 C10 151.9(3)
C27 C8 C9 C28 -24.9(3)
C27 C22 C23 C24 -6.7(4)
C28 C9 C10 C11 -11.5(4)
C28 C13 C14 C15 -7.8(4)
C28 C13 C14 C43 169.7(2)
C28 C21 C22 C23 153.5(3)
C28 C21 C22 C27 -24.6(3)
C29 C1 C2 C3 -5.2(4)
C29 C1 C2 C7 175.8(2)
C29 C1 C26 C25 8.2(4)
C29 C1 C26 C27 -174.0(2)
C29 C30 C31 C32 0.1(4)
C30 C29 C34 C33 -1.3(5)
C30 C31 C32 C33 -1.3(5)
C30 C31 C32 C35 179.1(3)
C31 C32 C33 C34 1.2(5)
C31 C32 C35 F1 -104.6(3)
C31 C32 C35 F2 15.5(4)
C31 C32 C35 F3 137.9(3)
C32 C33 C34 C29 0.1(5)
C33 C32 C35 F1 75.8(4)
C33 C32 C35 F2 -164.1(3)
C33 C32 C35 F3 -41.8(5)
C34 C29 C30 C31 1.2(4)
C35 C32 C33 C34 -179.2(3)
C36 C12 C13 C14 -16.8(4)
C36 C12 C13 C28 166.7(2)
C36 C37 C38 C39 -0.1(5)
C37 C36 C41 C40 -1.7(4)
C37 C38 C39 C40 -1.1(5)
C37 C38 C39 C42 178.1(3)
C38 C39 C40 C41 0.9(4)
C38 C39 C42 F4A 89.0(4)
C38 C39 C42 F5A -21.5(7)
C38 C39 C42 F6A -157.8(5)
C38 C39 C42 F4B 112.0(5)
C38 C39 C42 F5B -11.9(6)
C38 C39 C42 F6B -128.0(5)
C38 C39 C42 F4C 151.5(7)
C38 C39 C42 F5C 15.2(8)
C38 C39 C42 F6C -99.5(6)
C39 C40 C41 C36 0.5(4)
C40 C39 C42 F4A -91.8(4)
C40 C39 C42 F5A 157.7(6)
C40 C39 C42 F6A 21.3(6)
C40 C39 C42 F4B -68.8(5)
C40 C39 C42 F5B 167.3(5)
C40 C39 C42 F6B 51.2(5)
C40 C39 C42 F4C -29.3(8)
C40 C39 C42 F5C -165.7(7)
C40 C39 C42 F6C 79.7(6)
C41 C36 C37 C38 1.5(4)
C42 C39 C40 C41 -178.3(3)
C43 C14 C15 C16 9.9(4)
C43 C14 C15 C20 -171.1(2)
C43 C44 C45 C46 1.2(5)
C44 C43 C48 C47 1.5(4)
C44 C45 C46 C47 0.2(5)
C44 C45 C46 C49 -179.5(3)
C45 C46 C47 C48 -0.6(5)
C45 C46 C49 F7A 58.9(5)
C45 C46 C49 F8A 178.9(4)
C45 C46 C49 F9A -69.0(5)
C45 C46 C49 F7B -2.8(7)
C45 C46 C49 F8B 103.8(7)
C45 C46 C49 F9B -126.6(7)
C45 C46 C49 F7C 22.9(5)
C45 C46 C49 F8C 147.9(5)
C45 C46 C49 F9C -89.3(5)
C46 C47 C48 C43 -0.2(5)
C47 C46 C49 F7A -120.8(4)
C47 C46 C49 F8A -0.8(5)
C47 C46 C49 F9A 111.3(4)
C47 C46 C49 F7B 177.4(6)
C47 C46 C49 F8B -75.9(7)
C47 C46 C49 F9B 53.7(8)
C47 C46 C49 F7C -156.8(4)
C47 C46 C49 F8C -31.8(6)
C47 C46 C49 F9C 91.0(5)
C48 C43 C44 C45 -2.0(4)
C49 C46 C47 C48 179.1(3)

loop_
_smtbx_masks_void_nr
_smtbx_masks_void_average_x
_smtbx_masks_void_average_y
_smtbx_masks_void_average_z
_smtbx_masks_void_volume
_smtbx_masks_void_count_electrons
1 -0.362 0.250 0.500 330.9 86.9
2 -0.880 0.750 0.000 330.9 86.9
